data_7007688
loop_
_publ_author_name
'Liu, Shuang'
'Zhang, Jiasheng'
'Wang, Xin'
'Jin, Guo-Xin'

_publ_section_title
;
 Synthesis and characterization of binuclear half-sandwich metal (Co,
 Ir and Ru) complexes containing ancillary
 ortho-carborane-1,2-dithiolato ligands.
;
_journal_issue 44
_journal_name_full 'Dalton transactions (Cambridge, England : 2003)'
_journal_page_first 5225
_journal_page_last 5230
_journal_paper_doi 10.1039/b608934h
_journal_year 2006
_chemical_formula_sum 'C36 H62 B20 Cl4 Co2 N2 S4'
_chemical_formula_weight 1126.98
_chemical_name_systematic
;
?
;
_space_group_IT_number 2
_symmetry_cell_setting triclinic
_symmetry_space_group_name_Hall '-P 1'
_symmetry_space_group_name_H-M 'P -1'
_atom_sites_solution_hydrogens geom
_atom_sites_solution_primary direct
_atom_sites_solution_secondary difmap
_audit_creation_method SHELXL-97
_cell_angle_alpha 100.182(11)
_cell_angle_beta 108.453(10)
_cell_angle_gamma 96.283(11)
_cell_formula_units_Z 1
_cell_length_a 10.062(8)
_cell_length_b 11.190(9)
_cell_length_c 13.775(11)
_cell_measurement_reflns_used 834
_cell_measurement_temperature 293(2)
_cell_measurement_theta_max 27.153
_cell_measurement_theta_min 3.19
_cell_volume 1425(2)
_computing_cell_refinement 'Bruker SMART'
_computing_data_collection 'Bruker SMART'
_computing_data_reduction 'Bruker SHELXTL'
_computing_molecular_graphics 'Bruker SHELXTL'
_computing_publication_material 'Bruker SHELXTL'
_computing_structure_refinement 'SHELXL-97 (Sheldrick, 1997)'
_computing_structure_solution 'SHELXS-97 (Sheldrick, 1990)'
_diffrn_ambient_temperature 293(2)
_diffrn_measured_fraction_theta_full 0.981
_diffrn_measured_fraction_theta_max 0.981
_diffrn_measurement_device_type 'CCD area detector'
_diffrn_measurement_method 'phi and omega scans'
_diffrn_radiation_monochromator graphite
_diffrn_radiation_source 'fine-focus sealed tube'
_diffrn_radiation_type MoK\a
_diffrn_radiation_wavelength 0.71073
_diffrn_reflns_av_R_equivalents 0.0275
_diffrn_reflns_av_sigmaI/netI 0.0339
_diffrn_reflns_limit_h_max 9
_diffrn_reflns_limit_h_min -11
_diffrn_reflns_limit_k_max 13
_diffrn_reflns_limit_k_min -12
_diffrn_reflns_limit_l_max 16
_diffrn_reflns_limit_l_min -15
_diffrn_reflns_number 5933
_diffrn_reflns_theta_full 25.01
_diffrn_reflns_theta_max 25.01
_diffrn_reflns_theta_min 1.60
_exptl_absorpt_coefficient_mu 0.946
_exptl_absorpt_correction_T_max 0.9542
_exptl_absorpt_correction_T_min 0.8333
_exptl_absorpt_correction_type multi-scan
_exptl_absorpt_process_details sadabs
_exptl_crystal_density_diffrn 1.313
_exptl_crystal_density_method 'not measured'
_exptl_crystal_F_000 578
_exptl_crystal_size_max 0.20
_exptl_crystal_size_mid 0.15
_exptl_crystal_size_min 0.05
_refine_diff_density_max 0.988
_refine_diff_density_min -1.200
_refine_diff_density_rms 0.095
_refine_ls_extinction_method none
_refine_ls_goodness_of_fit_ref 1.078
_refine_ls_hydrogen_treatment mixed
_refine_ls_matrix_type full
_refine_ls_number_parameters 322
_refine_ls_number_reflns 4924
_refine_ls_number_restraints 18
_refine_ls_restrained_S_all 1.178
_refine_ls_R_factor_all 0.0712
_refine_ls_R_factor_gt 0.0613
_refine_ls_shift/su_max 0.001
_refine_ls_shift/su_mean 0.000
_refine_ls_structure_factor_coef Fsqd
_refine_ls_weighting_details 'calc w=1/[\s^2^(Fo^2^)+(0.1357P)^2^+0.3204P] where P=(Fo^2^+2Fc^2^)/3'
_refine_ls_weighting_scheme calc
_refine_ls_wR_factor_gt 0.1785
_refine_ls_wR_factor_ref 0.1886
_reflns_number_gt 4030
_reflns_number_total 4924
_reflns_threshold_expression >2sigma(I)
_cod_data_source_file b608934h.txt
_cod_data_source_block f60314d
_cod_depositor_comments
;
The following automatic conversions were performed:
'_symmetry_cell_setting' value 'Triclinic' changed to 'triclinic'
according to '/home/saulius/struct/CIF-dictionaries/cif_core.dic'
dictionary named 'cif_core.dic' version 2.4.1 from 2010-06-29.

Automatic conversion script
Id: cif_fix_enum 1527 2010-12-29 10:47:43Z saulius 
;
_cod_original_sg_symbol_H-M P-1
_cod_database_code 7007688

loop_
_symmetry_equiv_pos_as_xyz
'x, y, z'
'-x, -y, -z'

loop_
_atom_site_label
_atom_site_type_symbol
_atom_site_fract_x
_atom_site_fract_y
_atom_site_fract_z
_atom_site_U_iso_or_equiv
_atom_site_adp_type
_atom_site_occupancy
_atom_site_symmetry_multiplicity
_atom_site_calc_flag
_atom_site_refinement_flags
_atom_site_disorder_assembly
_atom_site_disorder_group
Co1 Co 0.68876(5) 0.89922(5) 0.25561(4) 0.0317(2) Uani 1 1 d . . .
S1 S 0.81187(11) 1.05970(10) 0.39045(8) 0.0393(3) Uani 1 1 d . . .
S2 S 0.51549(11) 1.00466(10) 0.18702(8) 0.0387(3) Uani 1 1 d . . .
N1 N 0.8020(3) 0.9436(3) 0.1662(3) 0.0344(7) Uani 1 1 d . . .
C1 C 0.7275(4) 1.1881(4) 0.3616(3) 0.0356(9) Uani 1 1 d . . .
C2 C 0.5775(4) 1.1598(4) 0.2598(3) 0.0386(9) Uani 1 1 d . . .
C3 C 0.9450(4) 0.9689(5) 0.2034(3) 0.0437(10) Uani 1 1 d . . .
H3 H 0.9923 0.9715 0.2739 0.052 Uiso 1 1 calc R . .
C4 C 1.0250(4) 0.9914(5) 0.1406(3) 0.0481(12) Uani 1 1 d . . .
H4 H 1.1239 1.0083 0.1698 0.058 Uiso 1 1 calc R . .
C5 C 0.9596(4) 0.9890(4) 0.0352(3) 0.0372(9) Uani 1 1 d . . .
C6 C 0.8109(4) 0.9634(5) -0.0019(3) 0.0419(10) Uani 1 1 d . . .
H6 H 0.7607 0.9607 -0.0720 0.050 Uiso 1 1 calc R . .
C7 C 0.7384(4) 0.9421(4) 0.0646(3) 0.0411(10) Uani 1 1 d . . .
H7 H 0.6395 0.9257 0.0373 0.049 Uiso 1 1 calc R . .
C8 C 0.7771(5) 0.7491(4) 0.3021(3) 0.0429(10) Uani 1 1 d . . .
C9 C 0.6954(5) 0.7891(4) 0.3666(3) 0.0439(10) Uani 1 1 d . . .
C10 C 0.5529(5) 0.7823(4) 0.3007(4) 0.0460(11) Uani 1 1 d . . .
C11 C 0.5447(5) 0.7327(4) 0.1939(4) 0.0468(11) Uani 1 1 d . . .
C12 C 0.6793(5) 0.7121(4) 0.1952(3) 0.0437(10) Uani 1 1 d . . .
C13 C 0.9292(6) 0.7364(5) 0.3412(4) 0.0608(14) Uani 1 1 d . . .
H13A H 0.9379 0.6652 0.3711 0.091 Uiso 1 1 calc R . .
H13B H 0.9830 0.8088 0.3938 0.091 Uiso 1 1 calc R . .
H13C H 0.9650 0.7271 0.2840 0.091 Uiso 1 1 calc R . .
C14 C 0.7503(6) 0.8255(5) 0.4850(4) 0.0606(14) Uani 1 1 d . . .
H14A H 0.6966 0.8831 0.5080 0.091 Uiso 1 1 calc R . .
H14B H 0.8489 0.8630 0.5095 0.091 Uiso 1 1 calc R . .
H14C H 0.7402 0.7534 0.5127 0.091 Uiso 1 1 calc R . .
C15 C 0.4312(6) 0.8103(6) 0.3352(5) 0.0691(16) Uani 1 1 d . . .
H15A H 0.4063 0.7479 0.3692 0.104 Uiso 1 1 calc R . .
H15B H 0.3509 0.8118 0.2751 0.104 Uiso 1 1 calc R . .
H15C H 0.4580 0.8893 0.3834 0.104 Uiso 1 1 calc R . .
C16 C 0.4082(6) 0.7005(6) 0.1008(4) 0.0668(15) Uani 1 1 d . . .
H16A H 0.4299 0.6943 0.0373 0.100 Uiso 1 1 calc R . .
H16B H 0.3519 0.7637 0.1060 0.100 Uiso 1 1 calc R . .
H16C H 0.3560 0.6230 0.1000 0.100 Uiso 1 1 calc R . .
C17 C 0.7168(7) 0.6537(5) 0.1026(4) 0.0597(14) Uani 1 1 d . . .
H17A H 0.6920 0.5656 0.0895 0.090 Uiso 1 1 calc R . .
H17B H 0.8172 0.6766 0.1174 0.090 Uiso 1 1 calc R . .
H17C H 0.6652 0.6817 0.0419 0.090 Uiso 1 1 calc R . .
B3 B 0.7295(6) 1.2398(5) 0.2508(4) 0.0448(12) Uani 1 1 d . . .
H3A H 0.7857 1.2031 0.1986 0.054 Uiso 1 1 calc R . .
B4 B 0.8229(6) 1.3330(5) 0.3778(4) 0.0500(13) Uani 1 1 d . . .
H4A H 0.9398 1.3565 0.4079 0.060 Uiso 1 1 calc R . .
B5 B 0.7218(6) 1.3032(5) 0.4612(4) 0.0481(12) Uani 1 1 d . . .
H5 H 0.7741 1.3078 0.5454 0.058 Uiso 1 1 calc R . .
B6 B 0.5684(6) 1.1919(5) 0.3851(4) 0.0462(12) Uani 1 1 d . . .
H6A H 0.5215 1.1243 0.4196 0.055 Uiso 1 1 calc R . .
B7 B 0.5610(7) 1.2840(6) 0.2015(5) 0.0565(14) Uani 1 1 d . . .
H7A H 0.5078 1.2760 0.1169 0.068 Uiso 1 1 calc R . .
B8 B 0.7156(7) 1.3976(6) 0.2790(5) 0.0624(16) Uani 1 1 d . . .
H8 H 0.7632 1.4654 0.2451 0.075 Uiso 1 1 calc R . .
B9 B 0.7124(7) 1.4386(5) 0.4091(6) 0.0617(16) Uani 1 1 d . . .
H9 H 0.7580 1.5314 0.4595 0.074 Uiso 1 1 calc R . .
B10 B 0.5536(7) 1.3497(6) 0.4108(5) 0.0604(16) Uani 1 1 d . . .
H10 H 0.4961 1.3862 0.4622 0.072 Uiso 1 1 calc R . .
B11 B 0.4637(6) 1.2553(6) 0.2845(5) 0.0568(15) Uani 1 1 d . . .
H11 H 0.3471 1.2286 0.2533 0.068 Uiso 1 1 calc R . .
B12 B 0.5492(8) 1.4072(6) 0.2974(6) 0.0705(19) Uani 1 1 d . . .
H12 H 0.4891 1.4803 0.2750 0.085 Uiso 1 1 calc R . .
C18 C 0.0901(18) 0.3557(15) 0.2068(14) 0.219(7) Uani 1 1 d U . .
H18A H 0.0262 0.3311 0.2426 0.263 Uiso 1 1 calc R . .
H18B H 0.1725 0.3155 0.2240 0.263 Uiso 1 1 calc R . .
Cl1 Cl 0.0049(10) 0.3369(8) 0.0716(7) 0.393(5) Uani 1 1 d U . .
Cl2 Cl 0.1340(7) 0.5121(7) 0.2263(6) 0.371(4) Uani 1 1 d U . .

loop_
_atom_site_aniso_label
_atom_site_aniso_U_11
_atom_site_aniso_U_22
_atom_site_aniso_U_33
_atom_site_aniso_U_23
_atom_site_aniso_U_13
_atom_site_aniso_U_12
Co1 0.0330(3) 0.0338(4) 0.0270(3) 0.0053(2) 0.0091(2) 0.0065(2)
S1 0.0420(6) 0.0355(6) 0.0326(6) 0.0033(4) 0.0032(4) 0.0101(5)
S2 0.0333(5) 0.0439(6) 0.0342(6) 0.0051(5) 0.0062(4) 0.0101(5)
N1 0.0330(17) 0.0361(19) 0.0338(18) 0.0037(14) 0.0131(14) 0.0065(14)
C1 0.039(2) 0.034(2) 0.034(2) 0.0074(17) 0.0118(17) 0.0101(18)
C2 0.038(2) 0.040(2) 0.038(2) 0.0073(18) 0.0128(18) 0.0098(19)
C3 0.036(2) 0.061(3) 0.034(2) 0.014(2) 0.0094(18) 0.011(2)
C4 0.029(2) 0.077(4) 0.037(2) 0.015(2) 0.0099(18) 0.008(2)
C5 0.032(2) 0.045(3) 0.034(2) 0.0082(18) 0.0105(17) 0.0090(18)
C6 0.033(2) 0.062(3) 0.028(2) 0.0075(19) 0.0082(17) 0.008(2)
C7 0.032(2) 0.058(3) 0.032(2) 0.0067(19) 0.0104(17) 0.0076(19)
C8 0.055(3) 0.035(2) 0.040(2) 0.0123(19) 0.014(2) 0.012(2)
C9 0.060(3) 0.039(2) 0.032(2) 0.0107(19) 0.015(2) 0.005(2)
C10 0.051(3) 0.044(3) 0.043(3) 0.013(2) 0.017(2) 0.000(2)
C11 0.051(3) 0.038(2) 0.041(2) 0.0035(19) 0.008(2) -0.006(2)
C12 0.060(3) 0.029(2) 0.038(2) 0.0030(18) 0.014(2) 0.006(2)
C13 0.065(3) 0.055(3) 0.061(3) 0.017(3) 0.012(3) 0.026(3)
C14 0.079(4) 0.065(3) 0.035(3) 0.017(2) 0.014(2) 0.011(3)
C15 0.065(3) 0.085(4) 0.064(4) 0.018(3) 0.036(3) -0.001(3)
C16 0.061(3) 0.069(4) 0.049(3) 0.004(3) 0.002(2) -0.009(3)
C17 0.091(4) 0.043(3) 0.046(3) 0.003(2) 0.027(3) 0.016(3)
B3 0.047(3) 0.049(3) 0.042(3) 0.017(2) 0.016(2) 0.007(2)
B4 0.056(3) 0.042(3) 0.051(3) 0.011(2) 0.017(3) 0.005(3)
B5 0.054(3) 0.041(3) 0.046(3) 0.001(2) 0.019(2) 0.008(2)
B6 0.048(3) 0.048(3) 0.045(3) 0.002(2) 0.022(2) 0.011(2)
B7 0.061(3) 0.052(3) 0.059(4) 0.024(3) 0.014(3) 0.019(3)
B8 0.075(4) 0.042(3) 0.072(4) 0.026(3) 0.021(3) 0.011(3)
B9 0.071(4) 0.032(3) 0.078(4) 0.005(3) 0.024(3) 0.010(3)
B10 0.058(3) 0.050(4) 0.075(4) 0.006(3) 0.025(3) 0.021(3)
B11 0.050(3) 0.050(3) 0.072(4) 0.013(3) 0.019(3) 0.025(3)
B12 0.076(4) 0.048(4) 0.086(5) 0.019(3) 0.016(4) 0.034(3)
C18 0.189(10) 0.238(11) 0.239(11) 0.064(9) 0.068(8) 0.070(9)
Cl1 0.437(9) 0.381(9) 0.356(8) 0.030(6) 0.163(7) 0.063(7)
Cl2 0.252(6) 0.335(7) 0.435(8) -0.166(6) 0.147(6) -0.008(5)

loop_
_atom_type_symbol
_atom_type_description
_atom_type_scat_dispersion_real
_atom_type_scat_dispersion_imag
_atom_type_scat_source
C C 0.0033 0.0016 'International Tables Vol C Tables 4.2.6.8 and 6.1.1.4'
H H 0.0000 0.0000 'International Tables Vol C Tables 4.2.6.8 and 6.1.1.4'
B B 0.0013 0.0007 'International Tables Vol C Tables 4.2.6.8 and 6.1.1.4'
N N 0.0061 0.0033 'International Tables Vol C Tables 4.2.6.8 and 6.1.1.4'
S S 0.1246 0.1234 'International Tables Vol C Tables 4.2.6.8 and 6.1.1.4'
Co Co 0.3494 0.9721 'International Tables Vol C Tables 4.2.6.8 and 6.1.1.4'
Cl Cl 0.1484 0.1585 'International Tables Vol C Tables 4.2.6.8 and 6.1.1.4'

loop_
_geom_angle_atom_site_label_1
_geom_angle_atom_site_label_2
_geom_angle_atom_site_label_3
_geom_angle
_geom_angle_site_symmetry_1
_geom_angle_site_symmetry_3
_geom_angle_publ_flag
N1 Co1 C11 115.49(17) . . ?
N1 Co1 C8 100.37(16) . . ?
C11 Co1 C8 67.0(2) . . ?
N1 Co1 C12 89.68(16) . . ?
C11 Co1 C12 38.94(19) . . ?
C8 Co1 C12 40.41(18) . . ?
N1 Co1 C10 155.30(17) . . ?
C11 Co1 C10 40.55(18) . . ?
C8 Co1 C10 67.30(19) . . ?
C12 Co1 C10 66.91(19) . . ?
N1 Co1 C9 138.68(17) . . ?
C11 Co1 C9 66.60(19) . . ?
C8 Co1 C9 39.95(18) . . ?
C12 Co1 C9 66.68(18) . . ?
C10 Co1 C9 39.35(18) . . ?
N1 Co1 S1 92.97(11) . . ?
C11 Co1 S1 150.88(14) . . ?
C8 Co1 S1 103.48(14) . . ?
C12 Co1 S1 143.39(14) . . ?
C10 Co1 S1 110.41(14) . . ?
C9 Co1 S1 88.28(14) . . ?
N1 Co1 S2 93.63(11) . . ?
C11 Co1 S2 90.90(15) . . ?
C8 Co1 S2 157.33(14) . . ?
C12 Co1 S2 122.86(14) . . ?
C10 Co1 S2 92.83(15) . . ?
C9 Co1 S2 127.55(14) . . ?
S1 Co1 S2 93.43(7) . . ?
C1 S1 Co1 105.40(15) . . ?
C2 S2 Co1 105.63(15) . . ?
C7 N1 C3 116.6(3) . . ?
C7 N1 Co1 121.3(3) . . ?
C3 N1 Co1 122.0(3) . . ?
C2 C1 B5 110.6(3) . . ?
C2 C1 B3 61.7(3) . . ?
B5 C1 B3 113.2(4) . . ?
C2 C1 B4 111.0(3) . . ?
B5 C1 B4 63.0(3) . . ?
B3 C1 B4 61.5(3) . . ?
C2 C1 B6 61.5(3) . . ?
B5 C1 B6 61.4(3) . . ?
B3 C1 B6 113.6(3) . . ?
B4 C1 B6 113.5(4) . . ?
C2 C1 S1 117.3(3) . . ?
B5 C1 S1 120.9(3) . . ?
B3 C1 S1 118.8(3) . . ?
B4 C1 S1 122.5(3) . . ?
B6 C1 S1 115.8(3) . . ?
C1 C2 B11 110.3(4) . . ?
C1 C2 B7 110.6(4) . . ?
B11 C2 B7 62.0(3) . . ?
C1 C2 B6 61.5(3) . . ?
B11 C2 B6 61.6(3) . . ?
B7 C2 B6 112.8(4) . . ?
C1 C2 B3 61.3(3) . . ?
B11 C2 B3 112.5(4) . . ?
B7 C2 B3 61.8(3) . . ?
B6 C2 B3 113.3(4) . . ?
C1 C2 S2 117.2(3) . . ?
B11 C2 S2 122.2(3) . . ?
B7 C2 S2 122.7(3) . . ?
B6 C2 S2 116.7(3) . . ?
B3 C2 S2 118.1(3) . . ?
N1 C3 C4 122.6(4) . . ?
C5 C4 C3 120.9(4) . . ?
C4 C5 C6 115.7(4) . . ?
C4 C5 C5 122.9(4) . 2_775 ?
C6 C5 C5 121.4(4) . 2_775 ?
C7 C6 C5 120.3(4) . . ?
N1 C7 C6 123.9(4) . . ?
C9 C8 C12 106.8(4) . . ?
C9 C8 C13 125.5(4) . . ?
C12 C8 C13 127.4(4) . . ?
C9 C8 Co1 71.0(3) . . ?
C12 C8 Co1 69.9(2) . . ?
C13 C8 Co1 129.0(3) . . ?
C10 C9 C8 108.6(4) . . ?
C10 C9 C14 125.6(4) . . ?
C8 C9 C14 125.6(4) . . ?
C10 C9 Co1 69.6(2) . . ?
C8 C9 Co1 69.0(2) . . ?
C14 C9 Co1 129.8(3) . . ?
C9 C10 C11 107.2(4) . . ?
C9 C10 C15 126.6(4) . . ?
C11 C10 C15 126.1(5) . . ?
C9 C10 Co1 71.1(3) . . ?
C11 C10 Co1 69.4(2) . . ?
C15 C10 Co1 128.6(4) . . ?
C12 C11 C10 108.6(4) . . ?
C12 C11 C16 127.3(5) . . ?
C10 C11 C16 123.9(5) . . ?
C12 C11 Co1 70.7(3) . . ?
C10 C11 Co1 70.0(2) . . ?
C16 C11 Co1 129.0(4) . . ?
C11 C12 C8 108.8(4) . . ?
C11 C12 C17 126.3(4) . . ?
C8 C12 C17 124.8(5) . . ?
C11 C12 Co1 70.4(3) . . ?
C8 C12 Co1 69.7(2) . . ?
C17 C12 Co1 128.7(3) . . ?
C1 B3 C2 57.1(2) . . ?
C1 B3 B4 59.3(3) . . ?
C2 B3 B4 105.5(4) . . ?
C1 B3 B8 105.1(4) . . ?
C2 B3 B8 105.5(4) . . ?
B4 B3 B8 60.0(3) . . ?
C1 B3 B7 104.8(4) . . ?
C2 B3 B7 58.7(3) . . ?
B4 B3 B7 108.7(4) . . ?
B8 B3 B7 60.7(4) . . ?
C1 B4 B3 59.2(3) . . ?
C1 B4 B8 105.1(4) . . ?
B3 B4 B8 60.0(3) . . ?
C1 B4 B9 104.9(4) . . ?
B3 B4 B9 108.1(4) . . ?
B8 B4 B9 59.9(4) . . ?
C1 B4 B5 58.5(3) . . ?
B3 B4 B5 107.7(4) . . ?
B8 B4 B5 107.1(4) . . ?
B9 B4 B5 59.5(3) . . ?
C1 B5 B6 59.5(3) . . ?
C1 B5 B9 105.3(4) . . ?
B6 B5 B9 108.6(4) . . ?
C1 B5 B10 105.2(4) . . ?
B6 B5 B10 59.8(3) . . ?
B9 B5 B10 60.4(4) . . ?
C1 B5 B4 58.6(3) . . ?
B6 B5 B4 108.3(4) . . ?
B9 B5 B4 60.0(3) . . ?
B10 B5 B4 107.9(4) . . ?
C2 B6 C1 57.0(2) . . ?
C2 B6 B11 58.8(3) . . ?
C1 B6 B11 104.6(4) . . ?
C2 B6 B5 105.2(4) . . ?
C1 B6 B5 59.1(3) . . ?
B11 B6 B5 108.1(4) . . ?
C2 B6 B10 105.3(4) . . ?
C1 B6 B10 105.6(4) . . ?
B11 B6 B10 59.8(4) . . ?
B5 B6 B10 60.7(3) . . ?
C2 B7 B11 58.9(3) . . ?
C2 B7 B12 105.7(4) . . ?
B11 B7 B12 59.9(4) . . ?
C2 B7 B3 59.5(3) . . ?
B11 B7 B3 108.2(4) . . ?
B12 B7 B3 108.1(4) . . ?
C2 B7 B8 105.1(4) . . ?
B11 B7 B8 107.4(5) . . ?
B12 B7 B8 60.0(4) . . ?
B3 B7 B8 59.5(3) . . ?
B4 B8 B3 60.0(3) . . ?
B4 B8 B9 60.8(3) . . ?
B3 B8 B9 108.8(4) . . ?
B4 B8 B12 109.3(5) . . ?
B3 B8 B12 108.1(4) . . ?
B9 B8 B12 61.0(4) . . ?
B4 B8 B7 108.1(4) . . ?
B3 B8 B7 59.8(3) . . ?
B9 B8 B7 108.5(5) . . ?
B12 B8 B7 59.5(4) . . ?
B8 B9 B5 107.4(4) . . ?
B8 B9 B4 59.3(3) . . ?
B5 B9 B4 60.5(3) . . ?
B8 B9 B10 107.0(5) . . ?
B5 B9 B10 59.8(3) . . ?
B4 B9 B10 107.9(4) . . ?
B8 B9 B12 59.5(4) . . ?
B5 B9 B12 107.0(4) . . ?
B4 B9 B12 107.0(5) . . ?
B10 B9 B12 59.2(4) . . ?
B11 B10 B6 60.0(3) . . ?
B11 B10 B12 59.9(4) . . ?
B6 B10 B12 108.2(4) . . ?
B11 B10 B5 107.4(4) . . ?
B6 B10 B5 59.6(3) . . ?
B12 B10 B5 108.1(4) . . ?
B11 B10 B9 108.3(5) . . ?
B6 B10 B9 108.0(4) . . ?
B12 B10 B9 60.7(4) . . ?
B5 B10 B9 59.8(3) . . ?
C2 B11 B10 106.4(4) . . ?
C2 B11 B6 59.6(3) . . ?
B10 B11 B6 60.2(3) . . ?
C2 B11 B7 59.1(3) . . ?
B10 B11 B7 108.8(5) . . ?
B6 B11 B7 108.9(4) . . ?
C2 B11 B12 106.0(4) . . ?
B10 B11 B12 60.6(4) . . ?
B6 B11 B12 108.9(5) . . ?
B7 B11 B12 60.1(4) . . ?
B11 B12 B7 59.9(4) . . ?
B11 B12 B10 59.5(4) . . ?
B7 B12 B10 107.8(4) . . ?
B11 B12 B8 107.8(4) . . ?
B7 B12 B8 60.5(4) . . ?
B10 B12 B8 107.6(4) . . ?
B11 B12 B9 107.5(4) . . ?
B7 B12 B9 108.0(4) . . ?
B10 B12 B9 60.1(4) . . ?
B8 B12 B9 59.5(4) . . ?
Cl2 C18 Cl1 92.9(10) . . ?

loop_
_geom_bond_atom_site_label_1
_geom_bond_atom_site_label_2
_geom_bond_distance
_geom_bond_site_symmetry_2
_geom_bond_publ_flag
Co1 N1 2.010(3) . ?
Co1 C11 2.089(5) . ?
Co1 C8 2.090(5) . ?
Co1 C12 2.093(5) . ?
Co1 C10 2.097(4) . ?
Co1 C9 2.117(4) . ?
Co1 S1 2.2553(17) . ?
Co1 S2 2.2640(17) . ?
S1 C1 1.788(4) . ?
S2 C2 1.778(5) . ?
N1 C7 1.339(5) . ?
N1 C3 1.344(5) . ?
C1 C2 1.656(6) . ?
C1 B5 1.728(7) . ?
C1 B3 1.730(6) . ?
C1 B4 1.730(7) . ?
C1 B6 1.735(6) . ?
C2 B11 1.719(7) . ?
C2 B7 1.721(7) . ?
C2 B6 1.734(7) . ?
C2 B3 1.736(7) . ?
C3 C4 1.390(6) . ?
C4 C5 1.386(6) . ?
C5 C6 1.397(6) . ?
C5 C5 1.484(8) 2_775 ?
C6 C7 1.374(6) . ?
C8 C9 1.437(6) . ?
C8 C12 1.444(6) . ?
C8 C13 1.485(7) . ?
C9 C10 1.419(7) . ?
C9 C14 1.509(6) . ?
C10 C11 1.451(7) . ?
C10 C15 1.491(7) . ?
C11 C12 1.394(7) . ?
C11 C16 1.508(7) . ?
C12 C17 1.502(6) . ?
B3 B4 1.769(8) . ?
B3 B8 1.770(8) . ?
B3 B7 1.776(8) . ?
B4 B8 1.769(8) . ?
B4 B9 1.796(9) . ?
B4 B5 1.807(8) . ?
B5 B6 1.768(8) . ?
B5 B9 1.787(8) . ?
B5 B10 1.788(8) . ?
B6 B11 1.767(8) . ?
B6 B10 1.772(8) . ?
B7 B11 1.771(9) . ?
B7 B12 1.775(10) . ?
B7 B8 1.792(9) . ?
B8 B9 1.781(10) . ?
B8 B12 1.782(10) . ?
B9 B10 1.797(9) . ?
B9 B12 1.808(10) . ?
B10 B11 1.763(9) . ?
B10 B12 1.782(10) . ?
B11 B12 1.771(10) . ?
C18 Cl2 1.708(17) . ?
C18 Cl1 1.750(16) . ?
